data_2210293
loop_
_publ_author_name
'Eltayeb, Naser Eltaher'
'Guan, Teoh Siang'
'Yamin, Bohari M.'

_publ_section_title
;Bis[5,6-diphenyl-3-(2-pyridyl)-1,2,4-triazine-\k^2^<i>N</i>,<i>N</i>']manganese(II)
 monohydrate
;
_journal_coeditor_code HK2107
_journal_issue 9
_journal_name_full 'Acta Crystallographica Section E'
_journal_page_first m2284
_journal_page_last m2286
_journal_paper_doi 10.1107/S1600536806032934
_journal_volume 62
_journal_year 2006
_chemical_formula_iupac '[Mn Cl2 (C20 H14 N4)2], H2 O'
_chemical_formula_moiety 'C40 H28 Cl2 Mn N8, H2 O'
_chemical_formula_sum 'C40 H30 Cl2 Mn N8 O'
_chemical_formula_weight 764.56
_chemical_name_systematic
;
Bis[5,6-diphenyl-3-(2-pyridyl)-1,2,4-trizine-\k^2^N,N']manganese(II)
monohydrate
;
_space_group_IT_number 33
_symmetry_cell_setting orthorhombic
_symmetry_space_group_name_Hall 'P 2c -2n'
_symmetry_space_group_name_H-M 'P n a 21'
_atom_sites_solution_hydrogens geom
_atom_sites_solution_primary direct
_atom_sites_solution_secondary difmap
_audit_creation_method SHELXL-97
_cell_angle_alpha 90.00
_cell_angle_beta 90.00
_cell_angle_gamma 90.00
_cell_formula_units_Z 4
_cell_length_a 24.610(5)
_cell_length_b 16.166(3)
_cell_length_c 8.9590(17)
_cell_measurement_reflns_used 5406
_cell_measurement_temperature 298(2)
_cell_measurement_theta_max 26.0
_cell_measurement_theta_min 1.5
_cell_volume 3564.3(12)
_computing_cell_refinement 'SAINT (Bruker, 2000)'
_computing_data_collection 'SMART (Bruker, 2000)'
_computing_data_reduction SAINT
_computing_molecular_graphics 'SHELXTL (Sheldrick, 1997b)'
_computing_publication_material
;
SHELXTL, PARST (Nardelli, 1995) and PLATON (Spek, 2003)
;
_computing_structure_refinement 'SHELXL97 (Sheldrick, 1997a)'
_computing_structure_solution 'SHELXS97 (Sheldrick, 1997a)'
_diffrn_ambient_temperature 298(2)
_diffrn_detector_area_resol_mean 83.66
_diffrn_measured_fraction_theta_full 0.99
_diffrn_measured_fraction_theta_max 0.99
_diffrn_measurement_device_type
;
Bruker SMART APEX CCD area-detector
;
_diffrn_measurement_method \w
_diffrn_radiation_monochromator graphite
_diffrn_radiation_source 'fine-focus sealed tube'
_diffrn_radiation_type MoK\a
_diffrn_radiation_wavelength 0.71073
_diffrn_reflns_av_R_equivalents 0.0263
_diffrn_reflns_av_sigmaI/netI 0.0372
_diffrn_reflns_limit_h_max 30
_diffrn_reflns_limit_h_min -19
_diffrn_reflns_limit_k_max 19
_diffrn_reflns_limit_k_min -18
_diffrn_reflns_limit_l_max 10
_diffrn_reflns_limit_l_min -11
_diffrn_reflns_number 19243
_diffrn_reflns_theta_full 26.0
_diffrn_reflns_theta_max 26.0
_diffrn_reflns_theta_min 1.5
_diffrn_standards_decay_% 0
_diffrn_standards_interval_count 0
_diffrn_standards_interval_time 0
_diffrn_standards_number 0
_exptl_absorpt_coefficient_mu 0.566
_exptl_absorpt_correction_T_max 0.857
_exptl_absorpt_correction_T_min 0.797
_exptl_absorpt_correction_type multi-scan
_exptl_absorpt_process_details '(SADABS; Bruker, 2000)'
_exptl_crystal_colour colorless
_exptl_crystal_density_diffrn 1.425
_exptl_crystal_density_method 'not measured'
_exptl_crystal_description block
_exptl_crystal_F_000 1572
_exptl_crystal_size_max 0.42
_exptl_crystal_size_mid 0.29
_exptl_crystal_size_min 0.28
_refine_diff_density_max 0.21
_refine_diff_density_min -0.18
_refine_ls_abs_structure_details 'Flack (1983), with 3152 Friedel pairs'
_refine_ls_abs_structure_Flack 0.000(10)
_refine_ls_extinction_method none
_refine_ls_goodness_of_fit_ref 1.01
_refine_ls_hydrogen_treatment mixed
_refine_ls_matrix_type full
_refine_ls_number_parameters 475
_refine_ls_number_reflns 6877
_refine_ls_number_restraints 4
_refine_ls_restrained_S_all 1.01
_refine_ls_R_factor_all 0.047
_refine_ls_R_factor_gt 0.036
_refine_ls_shift/su_max 0.000
_refine_ls_shift/su_mean 0.000
_refine_ls_structure_factor_coef Fsqd
_refine_ls_weighting_details 'calc w=1/[\s^2^(Fo^2^)+(0.0424P)^2^+0.1974P] where P=(Fo^2^+2Fc^2^)/3'
_refine_ls_weighting_scheme calc
_refine_ls_wR_factor_gt 0.079
_refine_ls_wR_factor_ref 0.083
_reflns_number_gt 5788
_reflns_number_total 6877
_reflns_threshold_expression I>2\s(I)
_cod_data_source_file hk2107.cif
_cod_data_source_block I
_cod_original_cell_volume 3564.4(11)
_cod_database_code 2210293
_cod_database_fobs_code 2210293

loop_
_symmetry_equiv_pos_as_xyz
'x, y, z'
'-x, -y, z+1/2'
'x+1/2, -y+1/2, z'
'-x+1/2, y+1/2, z+1/2'

loop_
_atom_site_type_symbol
_atom_site_label
_atom_site_fract_x
_atom_site_fract_y
_atom_site_fract_z
_atom_site_U_iso_or_equiv
_atom_site_adp_type
_atom_site_calc_flag
_atom_site_refinement_flags
_atom_site_occupancy
Mn Mn1 0.751963(14) -0.00572(2) 0.79963(6) 0.03855(10) Uani d . 1
Cl Cl1 0.82868(3) -0.01870(5) 0.96902(9) 0.0590(2) Uani d . 1
Cl Cl2 0.67510(3) -0.03385(5) 0.97077(9) 0.0619(2) Uani d . 1
O O1W 0.74865(15) 0.5087(2) 0.7588(4) 0.1063(12) Uani d D 1
H H1WA 0.7709(12) 0.501(3) 0.690(4) 0.128 Uiso d D 1
H H1WB 0.7182(7) 0.510(3) 0.716(4) 0.128 Uiso d D 1
N N1 0.74577(8) -0.13386(13) 0.7073(3) 0.0411(5) Uani d . 1
N N2 0.64083(8) -0.09314(11) 0.4380(2) 0.0410(5) Uani d . 1
N N3 0.67044(8) 0.06218(12) 0.5256(2) 0.0411(5) Uani d . 1
N N4 0.69306(9) -0.00466(12) 0.5901(2) 0.0403(5) Uani d . 1
N N5 0.73751(8) 0.13184(12) 0.7885(3) 0.0396(5) Uani d . 1
N N6 0.83916(9) 0.17572(12) 0.5112(2) 0.0453(5) Uani d . 1
N N7 0.85108(9) 0.00912(12) 0.5511(3) 0.0457(5) Uani d . 1
N N8 0.81188(8) 0.05016(12) 0.6241(3) 0.0433(5) Uani d . 1
C C1 0.76920(11) -0.19795(17) 0.7763(3) 0.0501(7) Uani d . 1
H H1A 0.7949 -0.1873 0.8499 0.060 Uiso calc R 1
C C2 0.75685(11) -0.27953(19) 0.7430(4) 0.0539(8) Uani d . 1
H H2B 0.7737 -0.3225 0.7941 0.065 Uiso calc R 1
C C3 0.71964(11) -0.29577(17) 0.6342(4) 0.0536(7) Uani d . 1
H H3B 0.7109 -0.3500 0.6091 0.064 Uiso calc R 1
C C4 0.69513(11) -0.22983(15) 0.5615(3) 0.0468(7) Uani d . 1
H H4A 0.6698 -0.2392 0.4863 0.056 Uiso calc R 1
C C5 0.70873(9) -0.15064(14) 0.6019(3) 0.0390(6) Uani d . 1
C C6 0.68091(9) -0.07867(14) 0.5353(3) 0.0379(6) Uani d . 1
C C7 0.61330(10) -0.02844(15) 0.3889(3) 0.0378(6) Uani d . 1
C C8 0.56043(10) -0.04918(14) 0.3181(3) 0.0402(6) Uani d . 1
C C9 0.55685(12) -0.11537(16) 0.2211(3) 0.0480(7) Uani d . 1
H H9A 0.5882 -0.1409 0.1861 0.058 Uiso calc R 1
C C10 0.50635(12) -0.14332(19) 0.1765(4) 0.0600(8) Uani d . 1
H H10A 0.5037 -0.1870 0.1093 0.072 Uiso calc R 1
C C11 0.46013(13) -0.10694(19) 0.2307(4) 0.0596(8) Uani d . 1
H H11A 0.4263 -0.1273 0.2025 0.072 Uiso calc R 1
C C12 0.46326(11) -0.04045(18) 0.3266(3) 0.0560(7) Uani d . 1
H H12A 0.4318 -0.0158 0.3631 0.067 Uiso calc R 1
C C13 0.51371(11) -0.01089(16) 0.3676(3) 0.0481(7) Uani d . 1
H H13A 0.5162 0.0353 0.4292 0.058 Uiso calc R 1
C C14 0.63210(9) 0.05219(14) 0.4233(3) 0.0364(5) Uani d . 1
C C15 0.61260(9) 0.12926(15) 0.3506(3) 0.0381(6) Uani d . 1
C C16 0.59795(10) 0.12948(16) 0.2012(3) 0.0447(6) Uani d . 1
H H16A 0.5982 0.0804 0.1471 0.054 Uiso calc R 1
C C17 0.58293(11) 0.20241(18) 0.1327(3) 0.0555(7) Uani d . 1
H H17A 0.5735 0.2021 0.0322 0.067 Uiso calc R 1
C C18 0.58175(12) 0.27506(19) 0.2105(4) 0.0596(8) Uani d . 1
H H18A 0.5712 0.3237 0.1632 0.072 Uiso calc R 1
C C19 0.59616(12) 0.27604(17) 0.3591(4) 0.0554(7) Uani d . 1
H H19A 0.5952 0.3253 0.4127 0.066 Uiso calc R 1
C C20 0.61211(10) 0.20346(14) 0.4283(3) 0.0440(6) Uani d . 1
H H20A 0.6226 0.2045 0.5280 0.053 Uiso calc R 1
C C21 0.69804(10) 0.17034(16) 0.8627(3) 0.0476(7) Uani d . 1
H H21A 0.6770 0.1396 0.9287 0.057 Uiso calc R 1
C C22 0.68692(12) 0.25278(16) 0.8468(4) 0.0595(8) Uani d . 1
H H22A 0.6589 0.2773 0.9008 0.071 Uiso calc R 1
C C23 0.71779(13) 0.29878(18) 0.7496(4) 0.0671(9) Uani d . 1
H H23A 0.7111 0.3550 0.7376 0.081 Uiso calc R 1
C C24 0.75865(12) 0.26082(18) 0.6704(4) 0.0563(8) Uani d . 1
H H24A 0.7800 0.2907 0.6038 0.068 Uiso calc R 1
C C25 0.76733(11) 0.17687(16) 0.6921(3) 0.0424(6) Uani d . 1
C C26 0.80883(10) 0.13193(15) 0.6060(3) 0.0420(6) Uani d . 1
C C27 0.87559(9) 0.13521(15) 0.4309(3) 0.0402(6) Uani d . 1
C C28 0.90363(10) 0.18435(15) 0.3154(3) 0.0428(6) Uani d . 1
C C29 0.91142(12) 0.26793(17) 0.3394(3) 0.0563(8) Uani d . 1
H H29A 0.9010 0.2914 0.4297 0.068 Uiso calc R 1
C C30 0.93469(14) 0.3172(2) 0.2297(4) 0.0701(9) Uani d . 1
H H30A 0.9404 0.3732 0.2473 0.084 Uiso calc R 1
C C31 0.94906(12) 0.2833(2) 0.0965(4) 0.0679(9) Uani d . 1
H H31A 0.9651 0.3161 0.0234 0.081 Uiso calc R 1
C C32 0.94000(13) 0.2017(2) 0.0699(4) 0.0684(9) Uani d . 1
H H32A 0.9490 0.1794 -0.0226 0.082 Uiso calc R 1
C C33 0.91773(12) 0.15164(17) 0.1777(3) 0.0543(7) Uani d . 1
H H33A 0.9121 0.0958 0.1583 0.065 Uiso calc R 1
C C34 0.88369(9) 0.04932(14) 0.4584(3) 0.0411(6) Uani d . 1
C C35 0.92687(11) -0.00120(14) 0.3885(3) 0.0427(6) Uani d . 1
C C36 0.98052(12) 0.02437(19) 0.3845(4) 0.0581(8) Uani d . 1
H H36A 0.9902 0.0749 0.4266 0.070 Uiso calc R 1
C C37 1.01968(13) -0.0240(2) 0.3189(4) 0.0706(9) Uani d . 1
H H37A 1.0557 -0.0064 0.3184 0.085 Uiso calc R 1
C C38 1.00619(15) -0.0974(2) 0.2546(4) 0.0718(10) Uani d . 1
H H38A 1.0328 -0.1293 0.2085 0.086 Uiso calc R 1
C C39 0.95346(16) -0.12401(19) 0.2578(4) 0.0722(10) Uani d . 1
H H39A 0.9442 -0.1745 0.2149 0.087 Uiso calc R 1
C C40 0.91383(13) -0.07612(16) 0.3249(3) 0.0579(8) Uani d . 1
H H40A 0.8781 -0.0947 0.3269 0.070 Uiso calc R 1

loop_
_atom_site_aniso_label
_atom_site_aniso_U_11
_atom_site_aniso_U_22
_atom_site_aniso_U_33
_atom_site_aniso_U_12
_atom_site_aniso_U_13
_atom_site_aniso_U_23
Mn1 0.0369(2) 0.03689(18) 0.04188(19) 0.00075(16) -0.00177(17) 0.00216(18)
Cl1 0.0475(4) 0.0681(5) 0.0616(5) 0.0035(3) -0.0151(4) -0.0006(4)
Cl2 0.0526(4) 0.0598(4) 0.0734(5) 0.0011(3) 0.0200(4) 0.0068(4)
O1W 0.168(4) 0.0811(19) 0.070(2) -0.004(2) -0.0154(18) -0.0023(15)
N1 0.0356(12) 0.0413(12) 0.0464(13) 0.0054(9) -0.0003(9) -0.0001(10)
N2 0.0409(11) 0.0383(11) 0.0438(12) 0.0008(9) -0.0048(10) -0.0028(10)
N3 0.0416(11) 0.0376(11) 0.0441(13) -0.0016(9) -0.0036(10) 0.0035(9)
N4 0.0391(12) 0.0384(12) 0.0433(13) -0.0007(9) -0.0065(10) 0.0023(10)
N5 0.0376(11) 0.0389(10) 0.0423(12) 0.0021(8) -0.0003(10) 0.0002(11)
N6 0.0505(13) 0.0391(11) 0.0463(13) -0.0024(10) 0.0056(11) 0.0026(10)
N7 0.0418(12) 0.0422(12) 0.0531(14) 0.0008(10) 0.0052(11) 0.0037(10)
N8 0.0398(12) 0.0425(12) 0.0475(13) 0.0003(10) 0.0051(10) 0.0033(10)
C1 0.0439(14) 0.0495(16) 0.0570(19) 0.0110(12) -0.0084(14) 0.0038(14)
C2 0.0492(17) 0.0456(16) 0.067(2) 0.0155(13) -0.0012(15) 0.0064(14)
C3 0.0489(17) 0.0425(15) 0.069(2) 0.0037(13) 0.0069(15) -0.0040(14)
C4 0.0402(14) 0.0428(16) 0.0573(17) 0.0035(11) -0.0039(13) -0.0044(13)
C5 0.0326(13) 0.0407(13) 0.0437(15) 0.0032(11) 0.0008(11) -0.0019(11)
C6 0.0352(13) 0.0400(14) 0.0385(14) 0.0001(10) -0.0009(11) -0.0009(11)
C7 0.0395(13) 0.0396(13) 0.0344(14) 0.0007(11) -0.0008(11) -0.0005(10)
C8 0.0446(14) 0.0352(12) 0.0409(15) -0.0060(10) -0.0081(12) 0.0057(11)
C9 0.0553(17) 0.0449(15) 0.0439(16) -0.0027(13) -0.0064(12) 0.0013(12)
C10 0.069(2) 0.0567(18) 0.0543(18) -0.0164(15) -0.0148(16) -0.0008(14)
C11 0.0511(18) 0.0638(19) 0.064(2) -0.0213(15) -0.0174(15) 0.0158(16)
C12 0.0424(15) 0.0616(17) 0.064(2) -0.0039(14) -0.0055(14) 0.0151(15)
C13 0.0441(16) 0.0467(15) 0.0535(16) -0.0001(12) -0.0061(13) 0.0036(13)
C14 0.0344(13) 0.0379(13) 0.0367(13) -0.0027(10) -0.0006(10) 0.0007(10)
C15 0.0315(12) 0.0377(13) 0.0451(15) -0.0026(10) 0.0028(10) 0.0054(11)
C16 0.0424(15) 0.0474(15) 0.0443(15) -0.0035(12) -0.0015(12) 0.0019(12)
C17 0.0512(17) 0.0605(18) 0.0548(18) 0.0006(14) -0.0052(14) 0.0164(15)
C18 0.0566(19) 0.0471(17) 0.075(2) 0.0034(14) -0.0009(16) 0.0188(16)
C19 0.0532(17) 0.0397(15) 0.073(2) -0.0021(13) 0.0047(15) 0.0033(14)
C20 0.0441(14) 0.0410(14) 0.0471(16) -0.0041(11) 0.0040(12) 0.0009(12)
C21 0.0452(15) 0.0483(15) 0.0495(16) 0.0015(12) 0.0047(12) 0.0015(12)
C22 0.0569(17) 0.0468(16) 0.075(2) 0.0111(14) 0.0181(15) 0.0016(14)
C23 0.074(2) 0.0400(16) 0.088(2) 0.0153(15) 0.0157(18) 0.0084(16)
C24 0.0639(19) 0.0439(16) 0.0610(19) 0.0033(13) 0.0118(15) 0.0101(14)
C25 0.0423(14) 0.0438(15) 0.0410(15) -0.0001(11) -0.0001(12) 0.0026(12)
C26 0.0402(14) 0.0410(14) 0.0448(15) -0.0022(11) -0.0012(11) 0.0039(12)
C27 0.0403(13) 0.0421(14) 0.0383(14) -0.0066(11) 0.0000(11) -0.0025(11)
C28 0.0426(14) 0.0412(13) 0.0444(15) -0.0032(11) 0.0017(12) -0.0001(12)
C29 0.0653(19) 0.0489(16) 0.0546(19) -0.0121(14) 0.0011(14) -0.0016(13)
C30 0.074(2) 0.0505(18) 0.086(3) -0.0174(16) -0.0006(19) 0.0135(17)
C31 0.0535(19) 0.074(2) 0.076(2) 0.0011(16) 0.0138(17) 0.0310(19)
C32 0.070(2) 0.081(2) 0.0544(19) 0.0204(18) 0.0190(16) 0.0151(17)
C33 0.0642(19) 0.0462(16) 0.0526(17) 0.0046(14) 0.0066(15) 0.0037(13)
C34 0.0389(13) 0.0413(14) 0.0431(15) -0.0042(11) -0.0005(12) 0.0004(12)
C35 0.0455(15) 0.0420(14) 0.0407(15) 0.0036(12) -0.0003(12) 0.0054(12)
C36 0.0523(17) 0.0644(18) 0.0577(19) 0.0004(15) 0.0031(15) -0.0005(15)
C37 0.0458(17) 0.096(2) 0.070(2) 0.0109(16) 0.0087(17) 0.009(2)
C38 0.079(3) 0.076(2) 0.060(2) 0.0310(19) 0.0150(18) 0.0074(18)
C39 0.096(3) 0.0492(17) 0.072(2) 0.0178(18) 0.002(2) -0.0060(15)
C40 0.0599(18) 0.0443(15) 0.070(2) 0.0022(13) 0.0042(15) 0.0014(14)

loop_
_atom_type_symbol
_atom_type_description
_atom_type_scat_dispersion_real
_atom_type_scat_dispersion_imag
_atom_type_scat_source
C C 0.0033 0.0016 'International Tables Vol C Tables 4.2.6.8 and 6.1.1.4'
H H 0.0000 0.0000 'International Tables Vol C Tables 4.2.6.8 and 6.1.1.4'
N N 0.0061 0.0033 'International Tables Vol C Tables 4.2.6.8 and 6.1.1.4'
O O 0.0106 0.0060 'International Tables Vol C Tables 4.2.6.8 and 6.1.1.4'
Cl Cl 0.1484 0.1585 'International Tables Vol C Tables 4.2.6.8 and 6.1.1.4'
Mn Mn 0.3368 0.7283 'International Tables Vol C Tables 4.2.6.8 and 6.1.1.4'

loop_
_geom_angle_atom_site_label_1
_geom_angle_atom_site_label_2
_geom_angle_atom_site_label_3
_geom_angle
_geom_angle_publ_flag
N1 Mn1 N5 152.48(8) yes
N1 Mn1 N8 98.75(8) yes
N5 Mn1 N8 71.85(8) yes
N1 Mn1 N4 70.86(7) yes
N5 Mn1 N4 82.03(7) yes
N8 Mn1 N4 81.38(8) yes
N1 Mn1 Cl1 101.77(6) yes
N5 Mn1 Cl1 103.61(6) yes
N8 Mn1 Cl1 87.91(6) yes
N4 Mn1 Cl1 165.74(6) yes
N1 Mn1 Cl2 90.39(6) yes
N5 Mn1 Cl2 95.05(6) yes
N8 Mn1 Cl2 165.73(6) yes
N4 Mn1 Cl2 91.41(6) yes
Cl1 Mn1 Cl2 101.00(4) yes
H1WA O1W H1WB 104.9(17) ?
C1 N1 C5 117.5(2) ?
C1 N1 Mn1 121.15(19) ?
C5 N1 Mn1 119.64(16) ?
C7 N2 C6 117.2(2) ?
C14 N3 N4 119.6(2) ?
C6 N4 N3 118.1(2) ?
C6 N4 Mn1 115.08(16) ?
N3 N4 Mn1 126.76(15) ?
C21 N5 C25 117.7(2) ?
C21 N5 Mn1 123.64(18) ?
C25 N5 Mn1 118.40(17) ?
C27 N6 C26 117.6(2) ?
C34 N7 N8 119.9(2) ?
C26 N8 N7 118.1(2) ?
C26 N8 Mn1 115.42(17) ?
N7 N8 Mn1 126.19(16) ?
N1 C1 C2 122.9(3) ?
N1 C1 H1A 118.6 ?
C2 C1 H1A 118.6 ?
C3 C2 C1 119.0(3) ?
C3 C2 H2B 120.5 ?
C1 C2 H2B 120.5 ?
C2 C3 C4 118.7(3) ?
C2 C3 H3B 120.7 ?
C4 C3 H3B 120.7 ?
C5 C4 C3 119.2(3) ?
C5 C4 H4A 120.4 ?
C3 C4 H4A 120.4 ?
N1 C5 C4 122.7(2) ?
N1 C5 C6 116.2(2) ?
C4 C5 C6 121.0(2) ?
N4 C6 N2 124.4(2) ?
N4 C6 C5 117.2(2) ?
N2 C6 C5 117.9(2) ?
N2 C7 C14 119.2(2) ?
N2 C7 C8 114.4(2) ?
C14 C7 C8 125.9(2) ?
C13 C8 C9 119.8(2) ?
C13 C8 C7 119.4(2) ?
C9 C8 C7 120.0(2) ?
C8 C9 C10 119.5(3) ?
C8 C9 H9A 120.2 ?
C10 C9 H9A 120.2 ?
C11 C10 C9 120.3(3) ?
C11 C10 H10A 119.9 ?
C9 C10 H10A 119.9 ?
C10 C11 C12 120.6(3) ?
C10 C11 H11A 119.7 ?
C12 C11 H11A 119.7 ?
C11 C12 C13 119.1(3) ?
C11 C12 H12A 120.5 ?
C13 C12 H12A 120.5 ?
C8 C13 C12 120.6(3) ?
C8 C13 H13A 119.7 ?
C12 C13 H13A 119.7 ?
N3 C14 C7 119.6(2) ?
N3 C14 C15 115.5(2) ?
C7 C14 C15 124.8(2) ?
C16 C15 C20 118.7(2) ?
C16 C15 C14 120.6(2) ?
C20 C15 C14 120.5(2) ?
C17 C16 C15 120.1(3) ?
C17 C16 H16A 119.9 ?
C15 C16 H16A 119.9 ?
C18 C17 C16 120.9(3) ?
C18 C17 H17A 119.6 ?
C16 C17 H17A 119.6 ?
C17 C18 C19 119.8(3) ?
C17 C18 H18A 120.1 ?
C19 C18 H18A 120.1 ?
C18 C19 C20 119.8(3) ?
C18 C19 H19A 120.1 ?
C20 C19 H19A 120.1 ?
C19 C20 C15 120.7(3) ?
C19 C20 H20A 119.6 ?
C15 C20 H20A 119.6 ?
N5 C21 C22 123.3(3) ?
N5 C21 H21A 118.3 ?
C22 C21 H21A 118.3 ?
C21 C22 C23 118.9(3) ?
C21 C22 H22A 120.6 ?
C23 C22 H22A 120.6 ?
C22 C23 C24 119.3(3) ?
C22 C23 H23A 120.3 ?
C24 C23 H23A 120.3 ?
C23 C24 C25 118.5(3) ?
C23 C24 H24A 120.8 ?
C25 C24 H24A 120.8 ?
N5 C25 C24 122.3(2) ?
N5 C25 C26 116.6(2) ?
C24 C25 C26 121.1(2) ?
N6 C26 N8 124.9(2) ?
N6 C26 C25 117.4(2) ?
N8 C26 C25 117.7(2) ?
N6 C27 C34 118.9(2) ?
N6 C27 C28 115.6(2) ?
C34 C27 C28 125.5(2) ?
C29 C28 C33 118.5(3) ?
C29 C28 C27 118.8(2) ?
C33 C28 C27 122.4(2) ?
C28 C29 C30 120.5(3) ?
C28 C29 H29A 119.7 ?
C30 C29 H29A 119.7 ?
C31 C30 C29 119.8(3) ?
C31 C30 H30A 120.1 ?
C29 C30 H30A 120.1 ?
C32 C31 C30 120.1(3) ?
C32 C31 H31A 119.9 ?
C30 C31 H31A 119.9 ?
C31 C32 C33 120.9(3) ?
C31 C32 H32A 119.5 ?
C33 C32 H32A 119.5 ?
C32 C33 C28 120.0(3) ?
C32 C33 H33A 120.0 ?
C28 C33 H33A 120.0 ?
N7 C34 C27 120.1(2) ?
N7 C34 C35 115.4(2) ?
C27 C34 C35 124.5(2) ?
C40 C35 C36 118.3(3) ?
C40 C35 C34 119.6(3) ?
C36 C35 C34 122.1(2) ?
C37 C36 C35 120.7(3) ?
C37 C36 H36A 119.6 ?
C35 C36 H36A 119.6 ?
C38 C37 C36 120.4(3) ?
C38 C37 H37A 119.8 ?
C36 C37 H37A 119.8 ?
C37 C38 C39 119.8(3) ?
C37 C38 H38A 120.1 ?
C39 C38 H38A 120.1 ?
C38 C39 C40 120.1(3) ?
C38 C39 H39A 119.9 ?
C40 C39 H39A 119.9 ?
C35 C40 C39 120.5(3) ?
C35 C40 H40A 119.7 ?
C39 C40 H40A 119.7 ?

loop_
_geom_bond_atom_site_label_1
_geom_bond_atom_site_label_2
_geom_bond_distance
_geom_bond_publ_flag
Mn1 N1 2.236(2) yes
Mn1 N5 2.254(2) yes
Mn1 N8 2.338(2) yes
Mn1 N4 2.372(2) yes
Mn1 Cl1 2.4313(9) yes
Mn1 Cl2 2.4770(9) yes
O1W H1WA 0.831(10) ?
O1W H1WB 0.840(10) ?
N1 C1 1.337(3) ?
N1 C5 1.340(3) ?
N2 C7 1.321(3) yes
N2 C6 1.337(3) yes
N3 C14 1.325(3) ?
N3 N4 1.346(3) yes
N4 C6 1.327(3) yes
N5 C21 1.332(3) ?
N5 C25 1.347(3) ?
N6 C27 1.323(3) yes
N6 C26 1.334(3) yes
N7 C34 1.326(3) yes
N7 N8 1.341(3) yes
N8 C26 1.334(3) ?
C1 C2 1.386(4) ?
C1 H1A 0.9300 ?
C2 C3 1.363(4) ?
C2 H2B 0.9300 ?
C3 C4 1.387(4) ?
C3 H3B 0.9300 ?
C4 C5 1.372(3) ?
C4 H4A 0.9300 ?
C5 C6 1.476(3) ?
C7 C14 1.417(3) ?
C7 C8 1.486(3) ?
C8 C13 1.379(4) ?
C8 C9 1.381(3) ?
C9 C10 1.382(4) ?
C9 H9A 0.9300 ?
C10 C11 1.370(4) ?
C10 H10A 0.9300 ?
C11 C12 1.378(4) ?
C11 H11A 0.9300 ?
C12 C13 1.380(4) ?
C12 H12A 0.9300 ?
C13 H13A 0.9300 ?
C14 C15 1.485(3) ?
C15 C16 1.386(4) ?
C15 C20 1.387(3) ?
C16 C17 1.380(4) ?
C16 H16A 0.9300 ?
C17 C18 1.366(4) ?
C17 H17A 0.9300 ?
C18 C19 1.378(5) ?
C18 H18A 0.9300 ?
C19 C20 1.384(4) ?
C19 H19A 0.9300 ?
C20 H20A 0.9300 ?
C21 C22 1.368(4) ?
C21 H21A 0.9300 ?
C22 C23 1.374(4) ?
C22 H22A 0.9300 ?
C23 C24 1.375(4) ?
C23 H23A 0.9300 ?
C24 C25 1.388(4) ?
C24 H24A 0.9300 ?
C25 C26 1.472(4) ?
C27 C34 1.424(3) ?
C27 C28 1.476(3) ?
C28 C29 1.382(3) ?
C28 C33 1.386(4) ?
C29 C30 1.389(4) ?
C29 H29A 0.9300 ?
C30 C31 1.360(5) ?
C30 H30A 0.9300 ?
C31 C32 1.359(4) ?
C31 H31A 0.9300 ?
C32 C33 1.375(4) ?
C32 H32A 0.9300 ?
C33 H33A 0.9300 ?
C34 C35 1.479(3) ?
C35 C40 1.377(4) ?
C35 C36 1.384(4) ?
C36 C37 1.373(4) ?
C36 H36A 0.9300 ?
C37 C38 1.360(5) ?
C37 H37A 0.9300 ?
C38 C39 1.368(5) ?
C38 H38A 0.9300 ?
C39 C40 1.382(4) ?
C39 H39A 0.9300 ?
C40 H40A 0.9300 ?

loop_
_geom_hbond_atom_site_label_D
_geom_hbond_atom_site_label_H
_geom_hbond_atom_site_label_A
_geom_hbond_site_symmetry_A
_geom_hbond_distance_DH
_geom_hbond_distance_HA
_geom_hbond_distance_DA
_geom_hbond_angle_DHA
_geom_hbond_publ_flag
C21 H21A Cl2 1_555 0.93 2.83 3.486(3) 129 yes
O1W H1WA Cl2 4_654 0.83(3) 2.44(4) 3.264(4) 171(4) yes
O1W H1WB Cl1 4_654 0.84(2) 2.54(3) 3.249(4) 143(3) yes

loop_
_geom_torsion_atom_site_label_1
_geom_torsion_atom_site_label_2
_geom_torsion_atom_site_label_3
_geom_torsion_atom_site_label_4
_geom_torsion
N5 Mn1 N1 C1 175.14(19)
N8 Mn1 N1 C1 107.9(2)
N4 Mn1 N1 C1 -174.5(2)
Cl1 Mn1 N1 C1 18.2(2)
Cl2 Mn1 N1 C1 -83.1(2)
N5 Mn1 N1 C5 -20.0(3)
N8 Mn1 N1 C5 -87.20(19)
N4 Mn1 N1 C5 -9.55(18)
Cl1 Mn1 N1 C5 -176.88(17)
Cl2 Mn1 N1 C5 81.80(19)
C14 N3 N4 C6 8.3(3)
C14 N3 N4 Mn1 -170.00(17)
N1 Mn1 N4 C6 7.49(17)
N5 Mn1 N4 C6 -177.35(19)
N8 Mn1 N4 C6 109.93(19)
Cl1 Mn1 N4 C6 68.2(3)
Cl2 Mn1 N4 C6 -82.44(17)
N1 Mn1 N4 N3 -174.2(2)
N5 Mn1 N4 N3 1.01(19)
N8 Mn1 N4 N3 -71.71(19)
Cl1 Mn1 N4 N3 -113.4(2)
Cl2 Mn1 N4 N3 95.92(19)
N1 Mn1 N5 C21 101.5(3)
N8 Mn1 N5 C21 175.1(2)
N4 Mn1 N5 C21 91.6(2)
Cl1 Mn1 N5 C21 -101.8(2)
Cl2 Mn1 N5 C21 0.9(2)
N1 Mn1 N5 C25 -72.7(3)
N8 Mn1 N5 C25 0.89(18)
N4 Mn1 N5 C25 -82.6(2)
Cl1 Mn1 N5 C25 84.06(19)
Cl2 Mn1 N5 C25 -173.32(18)
C34 N7 N8 C26 -3.3(4)
C34 N7 N8 Mn1 -177.37(18)
N1 Mn1 N8 C26 154.25(18)
N5 Mn1 N8 C26 0.89(18)
N4 Mn1 N8 C26 85.28(19)
Cl1 Mn1 N8 C26 -104.16(18)
Cl2 Mn1 N8 C26 24.9(4)
N1 Mn1 N8 N7 -31.6(2)
N5 Mn1 N8 N7 175.1(2)
N4 Mn1 N8 N7 -100.5(2)
Cl1 Mn1 N8 N7 70.0(2)
Cl2 Mn1 N8 N7 -160.88(19)
C5 N1 C1 C2 0.2(4)
Mn1 N1 C1 C2 165.4(2)
N1 C1 C2 C3 0.7(5)
C1 C2 C3 C4 -0.5(4)
C2 C3 C4 C5 -0.5(4)
C1 N1 C5 C4 -1.3(4)
Mn1 N1 C5 C4 -166.7(2)
C1 N1 C5 C6 175.9(2)
Mn1 N1 C5 C6 10.5(3)
C3 C4 C5 N1 1.4(4)
C3 C4 C5 C6 -175.6(2)
N3 N4 C6 N2 -12.2(4)
Mn1 N4 C6 N2 166.33(19)
N3 N4 C6 C5 176.4(2)
Mn1 N4 C6 C5 -5.1(3)
C7 N2 C6 N4 3.1(4)
C7 N2 C6 C5 174.4(2)
N1 C5 C6 N4 -3.1(3)
C4 C5 C6 N4 174.2(2)
N1 C5 C6 N2 -175.1(2)
C4 C5 C6 N2 2.2(4)
C6 N2 C7 C14 9.1(3)
C6 N2 C7 C8 -163.1(2)
N2 C7 C8 C13 126.6(3)
C14 C7 C8 C13 -45.1(4)
N2 C7 C8 C9 -43.0(3)
C14 C7 C8 C9 145.3(2)
C13 C8 C9 C10 -1.0(4)
C7 C8 C9 C10 168.6(3)
C8 C9 C10 C11 -1.5(4)
C9 C10 C11 C12 2.1(5)
C10 C11 C12 C13 -0.1(4)
C9 C8 C13 C12 3.0(4)
C7 C8 C13 C12 -166.6(2)
C11 C12 C13 C8 -2.4(4)
N4 N3 C14 C7 3.4(3)
N4 N3 C14 C15 -175.6(2)
N2 C7 C14 N3 -12.5(3)
C8 C7 C14 N3 158.8(2)
N2 C7 C14 C15 166.4(2)
C8 C7 C14 C15 -22.3(4)
N3 C14 C15 C16 144.6(2)
C7 C14 C15 C16 -34.4(4)
N3 C14 C15 C20 -31.1(3)
C7 C14 C15 C20 149.9(2)
C20 C15 C16 C17 -0.4(4)
C14 C15 C16 C17 -176.2(2)
C15 C16 C17 C18 -0.6(4)
C16 C17 C18 C19 0.6(5)
C17 C18 C19 C20 0.5(5)
C18 C19 C20 C15 -1.5(4)
C16 C15 C20 C19 1.4(4)
C14 C15 C20 C19 177.2(2)
C25 N5 C21 C22 -0.7(4)
Mn1 N5 C21 C22 -174.9(2)
N5 C21 C22 C23 0.0(5)
C21 C22 C23 C24 0.5(5)
C22 C23 C24 C25 -0.2(5)
C21 N5 C25 C24 0.9(4)
Mn1 N5 C25 C24 175.5(2)
C21 N5 C25 C26 -177.0(2)
Mn1 N5 C25 C26 -2.4(3)
C23 C24 C25 N5 -0.5(5)
C23 C24 C25 C26 177.3(3)
C27 N6 C26 N8 -1.2(4)
C27 N6 C26 C25 -178.4(2)
N7 N8 C26 N6 5.7(4)
Mn1 N8 C26 N6 -179.68(19)
N7 N8 C26 C25 -177.1(2)
Mn1 N8 C26 C25 -2.4(3)
N5 C25 C26 N6 -179.3(2)
C24 C25 C26 N6 2.8(4)
N5 C25 C26 N8 3.3(4)
C24 C25 C26 N8 -174.7(3)
C26 N6 C27 C34 -5.2(3)
C26 N6 C27 C28 173.1(2)
N6 C27 C28 C29 30.2(3)
C34 C27 C28 C29 -151.6(3)
N6 C27 C28 C33 -143.3(3)
C34 C27 C28 C33 34.9(4)
C33 C28 C29 C30 -2.3(4)
C27 C28 C29 C30 -176.1(3)
C28 C29 C30 C31 1.2(5)
C29 C30 C31 C32 0.9(5)
C30 C31 C32 C33 -1.8(5)
C31 C32 C33 C28 0.7(5)
C29 C28 C33 C32 1.4(4)
C27 C28 C33 C32 175.0(3)
N8 N7 C34 C27 -2.8(4)
N8 N7 C34 C35 177.6(2)
N6 C27 C34 N7 7.3(4)
C28 C27 C34 N7 -170.8(2)
N6 C27 C34 C35 -173.2(2)
C28 C27 C34 C35 8.7(4)
N7 C34 C35 C40 48.1(4)
C27 C34 C35 C40 -131.4(3)
N7 C34 C35 C36 -132.0(3)
C27 C34 C35 C36 48.5(4)
C40 C35 C36 C37 -0.2(5)
C34 C35 C36 C37 180.0(3)
C35 C36 C37 C38 1.1(5)
C36 C37 C38 C39 -1.3(5)
C37 C38 C39 C40 0.7(5)
C36 C35 C40 C39 -0.4(4)
C34 C35 C40 C39 179.4(3)
C38 C39 C40 C35 0.2(5)

loop_
_cod_related_entry_id
_cod_related_entry_database
_cod_related_entry_code
1 ChemSpider 30655038
